data_1545737
loop_
_publ_author_name
'Anderton, Kevin J.'
'Knight, Brian J.'
'Rheingold, Arnold L.'
'Abboud, Khalil A.'
'Garc\'ia-Serres, Ricardo'
'Murray, Leslie J.'

_publ_section_title
;
 Reactivity of hydride bridges in a high-spin [Fe3(\m-H)3]3+ cluster:
 reversible H2/CO exchange and Fe--H/B--F bond metathesis
;
_journal_name_full 'Chem. Sci.'
_journal_paper_doi 10.1039/C6SC05583D
_journal_year 2017
_chemical_absolute_configuration ad
_chemical_formula_moiety 'C45 H63 F3 Fe3 N6'
_chemical_formula_sum 'C45 H63 F3 Fe3 N6'
_chemical_formula_weight 912.56
_chemical_name_systematic
;
 ?
;
_space_group_crystal_system monoclinic
_space_group_IT_number 9
_space_group_name_Hall 'C -2yc'
_space_group_name_H-M_alt 'C 1 c 1'
_symmetry_space_group_name_Hall 'C -2yc'
_symmetry_space_group_name_H-M 'C 1 c 1'
_atom_sites_solution_hydrogens geom
_atom_sites_solution_primary dual
_audit_creation_date 2016-07-20
_audit_creation_method
;
Olex2 1.2-beta
(compiled 2016.07.08 svn.r3312 for OlexSys, GUI svn.r5203)
;
_audit_update_record
;
2016-12-21 deposited with the CCDC.
2017-03-29 downloaded from the CCDC.
;
_cell_angle_alpha 90
_cell_angle_beta 112.429(3)
_cell_angle_gamma 90
_cell_formula_units_Z 4
_cell_length_a 20.7273(14)
_cell_length_b 11.4948(8)
_cell_length_c 21.957(2)
_cell_measurement_reflns_used 4698
_cell_measurement_temperature 100
_cell_measurement_theta_max 25.214
_cell_measurement_theta_min 2.468
_cell_volume 4835.7(7)
_computing_cell_refinement 'SAINT v8.34A (Bruker, 2013)'
_computing_data_collection 'APEX2 v2013.6-2 (Bruker, 2013)'
_computing_data_reduction 'SAINT v8.34A (Bruker, 2013)'
_computing_molecular_graphics 'Olex2 (Dolomanov et al., 2009)'
_computing_publication_material 'Olex2 (Dolomanov et al., 2009)'
_computing_structure_refinement 'ShelXL (Sheldrick, 2015)'
_computing_structure_solution 'XT (Sheldrick, 2008)'
_diffrn_ambient_temperature 100
_diffrn_detector 'Bruker APEX CCD'
_diffrn_detector_area_resol_mean 8.0
_diffrn_detector_type 'CCD Area Detector'
_diffrn_measured_fraction_theta_full 0.997
_diffrn_measured_fraction_theta_max 0.996
_diffrn_measurement_device 'Kappa Four-Circle Diffractometer'
_diffrn_measurement_device_type 'Bruker X8 APEX'
_diffrn_measurement_method '\w and \f scans'
_diffrn_radiation_monochromator graphite
_diffrn_radiation_probe x-ray
_diffrn_radiation_type MoK\a
_diffrn_radiation_wavelength 0.71073
_diffrn_reflns_av_R_equivalents 0.0399
_diffrn_reflns_av_unetI/netI 0.0595
_diffrn_reflns_Laue_measured_fraction_full 0.997
_diffrn_reflns_Laue_measured_fraction_max 0.996
_diffrn_reflns_limit_h_max 25
_diffrn_reflns_limit_h_min -25
_diffrn_reflns_limit_k_max 14
_diffrn_reflns_limit_k_min -12
_diffrn_reflns_limit_l_max 27
_diffrn_reflns_limit_l_min -23
_diffrn_reflns_number 16564
_diffrn_reflns_point_group_measured_fraction_full 0.738
_diffrn_reflns_point_group_measured_fraction_max 0.720
_diffrn_reflns_theta_full 25.000
_diffrn_reflns_theta_max 26.390
_diffrn_reflns_theta_min 2.583
_diffrn_source 'sealed tube'
_diffrn_source_type fine-focus
_diffrn_standards_number 0
_exptl_absorpt_coefficient_mu 0.936
_exptl_absorpt_correction_T_max 0.2602
_exptl_absorpt_correction_T_min 0.2152
_exptl_absorpt_correction_type multi-scan
_exptl_absorpt_process_details
;
SADABS-2014/5 (Bruker,2014/5) was used for absorption correction.
wR2(int) was 0.0582 before and 0.0516 after correction.
The Ratio of minimum to maximum transmission is 0.8271.
The \l/2 correction factor is 0.00150.
;
_exptl_crystal_colour brown
_exptl_crystal_colour_primary brown
_exptl_crystal_density_diffrn 1.273
_exptl_crystal_description block
_exptl_crystal_F_000 1948
_exptl_crystal_size_max 0.29
_exptl_crystal_size_mid 0.27
_exptl_crystal_size_min 0.24
_refine_diff_density_max 0.400
_refine_diff_density_min -0.277
_refine_diff_density_rms 0.071
_refine_ls_abs_structure_details
;
 Flack x determined using 1848 quotients [(I+)-(I-)]/[(I+)+(I-)]
 (Parsons, Flack and Wagner, Acta Cryst. B69 (2013) 249-259).
;
_refine_ls_abs_structure_Flack 0.028(10)
_refine_ls_extinction_method none
_refine_ls_goodness_of_fit_ref 1.012
_refine_ls_hydrogen_treatment constr
_refine_ls_matrix_type full
_refine_ls_number_parameters 526
_refine_ls_number_reflns 7136
_refine_ls_number_restraints 2
_refine_ls_restrained_S_all 1.012
_refine_ls_R_factor_all 0.0421
_refine_ls_R_factor_gt 0.0356
_refine_ls_shift/su_max 0.019
_refine_ls_shift/su_mean 0.001
_refine_ls_structure_factor_coef Fsqd
_refine_ls_weighting_details 'w=1/[\s^2^(Fo^2^)+(0.0500P)^2^] where P=(Fo^2^+2Fc^2^)/3'
_refine_ls_weighting_scheme calc
_refine_ls_wR_factor_gt 0.0899
_refine_ls_wR_factor_ref 0.0932
_reflns_Friedel_coverage 0.446
_reflns_Friedel_fraction_full 0.479
_reflns_Friedel_fraction_max 0.445
_reflns_number_gt 6403
_reflns_number_total 7136
_reflns_threshold_expression 'I > 2\s(I)'
_cod_data_source_file c6sc05583d2.cif
_cod_data_source_block ccnow_a_sq
_cod_depositor_comments
;
The following automatic conversions were performed:

'_diffrn_radiation_probe' value 'X-ray' changed to 'x-ray' according
to
/home/data/users/saulius/crontab/automatic-downloads/rss-feeds/RSC/lib/dictionaries/cif_core.dic
dictionary named 'cif_core.dic' version 2.4.2 from 2011-04-26.

Automatic conversion script
Id: cif_fix_values 4973 2017-02-22 13:04:09Z antanas 
;
_cod_database_code 1545737
_shelxl_version_number 2014-3
_shelx_space_group_comment
;
The symmetry employed for this shelxl refinement is uniquely defined
by the following loop, which should always be used as a source of
symmetry information in preference to the above space-group names.
They are only intended as comments.
;
_shelx_estimated_absorpt_t_max 0.807
_shelx_estimated_absorpt_t_min 0.773
_olex2_refinement_description
;
1. Fixed Uiso
 At 1.2 times of:
  All C(H) groups, All C(H,H) groups
 At 1.5 times of:
  All C(H,H,H) groups
2.a Secondary CH2 refined with riding coordinates:
 C16(H16A,H16B), C31(H31A,H31B), C29(H29A,H29B), C30(H30A,H30B), C44(H44A,
 H44B), C45(H45A,H45B), C25(H25A,H25B), C42(H42A,H42B), C23(H23A,H23B),
 C38(H38A,H38B), C40(H40A,H40B), C27(H27A,H27B)
2.b Aromatic/amide H refined with riding coordinates:
 C8(H8), C3(H3), C13(H13)
2.c Idealised Me refined as rotating group:
 C5(H5A,H5B,H5C), C6(H6A,H6B,H6C), C28(H28A,H28B,H28C), C15(H15A,H15B,H15C),
 C41(H41A,H41B,H41C), C39(H39A,H39B,H39C), C10(H10A,H10B,H10C), C11(H11A,H11B,
 H11C), C26(H26A,H26B,H26C), C1(H1A,H1B,H1C), C43(H43A,H43B,H43C), C24(H24A,
 H24B,H24C)
;
_olex2_submission_special_instructions 'No special instructions were received'

loop_
_space_group_symop_operation_xyz
'x, y, z'
'x, -y, z+1/2'
'x+1/2, y+1/2, z'
'x+1/2, -y+1/2, z+1/2'

loop_
_atom_site_label
_atom_site_type_symbol
_atom_site_fract_x
_atom_site_fract_y
_atom_site_fract_z
_atom_site_U_iso_or_equiv
_atom_site_adp_type
_atom_site_occupancy
_atom_site_site_symmetry_order
_atom_site_calc_flag
_atom_site_refinement_flags_posn
Fe3 Fe 0.42440(3) 0.38379(5) 0.49012(3) 0.01510(17) Uani 1 1 d .
Fe1 Fe 0.60189(3) 0.29819(6) 0.51182(3) 0.01545(17) Uani 1 1 d .
Fe2 Fe 0.55344(3) 0.60860(5) 0.50189(4) 0.01631(17) Uani 1 1 d .
F2 F 0.60861(14) 0.4688(2) 0.51019(15) 0.0220(7) Uani 1 1 d .
F1 F 0.50454(13) 0.2836(2) 0.50070(15) 0.0203(7) Uani 1 1 d .
F3 F 0.46392(13) 0.5378(2) 0.49240(14) 0.0207(7) Uani 1 1 d .
N5 N 0.34175(19) 0.3489(3) 0.4086(2) 0.0151(9) Uani 1 1 d .
N2 N 0.67309(18) 0.2269(3) 0.59147(19) 0.0133(9) Uani 1 1 d .
N1 N 0.63416(18) 0.2243(3) 0.4467(2) 0.0130(9) Uani 1 1 d .
N4 N 0.5509(2) 0.7189(3) 0.4313(2) 0.0159(9) Uani 1 1 d .
N3 N 0.58915(19) 0.7208(3) 0.5760(2) 0.0139(9) Uani 1 1 d .
N6 N 0.37926(19) 0.3514(3) 0.5535(2) 0.0147(9) Uani 1 1 d .
C16 C 0.6711(2) 0.2550(4) 0.6566(3) 0.0143(10) Uani 1 1 d .
H16A H 0.7175 0.2837 0.6864 0.017 Uiso 1 1 calc R
H16B H 0.6605 0.1836 0.6763 0.017 Uiso 1 1 calc R
C32 C 0.5395(2) 0.3430(4) 0.3680(2) 0.0131(10) Uani 1 1 d .
C31 C 0.5950(2) 0.2499(4) 0.3765(2) 0.0148(10) Uani 1 1 d .
H31A H 0.5723 0.1779 0.3534 0.018 Uiso 1 1 calc R
H31B H 0.6277 0.2773 0.3564 0.018 Uiso 1 1 calc R
C36 C 0.5065(2) 0.5470(4) 0.3602(2) 0.0165(11) Uani 1 1 d .
C29 C 0.6025(2) 0.6795(4) 0.6434(2) 0.0161(11) Uani 1 1 d .
H29A H 0.5748 0.7262 0.6625 0.019 Uiso 1 1 calc R
H29B H 0.6525 0.6901 0.6713 0.019 Uiso 1 1 calc R
C30 C 0.4228(2) 0.3652(4) 0.6252(2) 0.0143(10) Uani 1 1 d .
H30A H 0.4239 0.2908 0.6483 0.017 Uiso 1 1 calc R
H30B H 0.4018 0.4251 0.6444 0.017 Uiso 1 1 calc R
C19 C 0.5830(2) 0.5505(4) 0.6428(2) 0.0148(11) Uani 1 1 d .
C18 C 0.6330(2) 0.4661(4) 0.6492(2) 0.0134(10) Uani 1 1 d .
C17 C 0.6162(2) 0.3470(4) 0.6502(2) 0.0135(10) Uani 1 1 d .
C21 C 0.4973(2) 0.4013(4) 0.6350(2) 0.0139(11) Uani 1 1 d .
C35 C 0.4380(2) 0.5146(4) 0.3525(2) 0.0152(10) Uani 1 1 d .
C33 C 0.4718(2) 0.3105(4) 0.3601(2) 0.0151(11) Uani 1 1 d .
C34 C 0.4212(3) 0.3970(4) 0.3520(3) 0.0163(11) Uani 1 1 d .
C44 C 0.3470(3) 0.3614(4) 0.3445(2) 0.0165(11) Uani 1 1 d .
H44A H 0.3134 0.4211 0.3184 0.020 Uiso 1 1 calc R
H44B H 0.3346 0.2868 0.3203 0.020 Uiso 1 1 calc R
C45 C 0.5260(3) 0.6754(4) 0.3627(3) 0.0177(11) Uani 1 1 d .
H45A H 0.5632 0.6856 0.3452 0.021 Uiso 1 1 calc R
H45B H 0.4848 0.7209 0.3348 0.021 Uiso 1 1 calc R
C20 C 0.5148(2) 0.5187(4) 0.6347(2) 0.0140(10) Uani 1 1 d .
C25 C 0.5274(2) 0.1870(4) 0.6384(2) 0.0159(11) Uani 1 1 d .
H25A H 0.5557 0.1419 0.6191 0.019 Uiso 1 1 calc R
H25B H 0.4778 0.1791 0.6087 0.019 Uiso 1 1 calc R
C2 C 0.6920(2) 0.1585(4) 0.4639(3) 0.0176(11) Uani 1 1 d .
C37 C 0.5568(2) 0.4610(4) 0.3686(2) 0.0144(10) Uani 1 1 d .
C14 C 0.3139(2) 0.3135(4) 0.5357(3) 0.0157(11) Uani 1 1 d .
C7 C 0.6024(2) 0.8324(4) 0.5674(3) 0.0163(11) Uani 1 1 d .
C42 C 0.6316(2) 0.4952(4) 0.3792(3) 0.0179(11) Uani 1 1 d .
H42A H 0.6641 0.4372 0.4084 0.021 Uiso 1 1 calc R
H42B H 0.6423 0.5715 0.4017 0.021 Uiso 1 1 calc R
C22 C 0.5483(2) 0.3149(4) 0.6421(2) 0.0130(10) Uani 1 1 d .
C23 C 0.7054(2) 0.5018(4) 0.6529(3) 0.0172(11) Uani 1 1 d .
H23A H 0.7240 0.4396 0.6330 0.021 Uiso 1 1 calc R
H23B H 0.7010 0.5732 0.6263 0.021 Uiso 1 1 calc R
C5 C 0.7791(2) 0.1163(4) 0.6527(3) 0.0216(12) Uani 1 1 d .
H5A H 0.8050 0.1824 0.6789 0.032 Uiso 1 1 calc GR
H5B H 0.8115 0.0642 0.6432 0.032 Uiso 1 1 calc GR
H5C H 0.7561 0.0738 0.6775 0.032 Uiso 1 1 calc GR
C8 C 0.5927(2) 0.8817(4) 0.5062(3) 0.0182(11) Uani 1 1 d .
H8 H 0.6039 0.9620 0.5074 0.022 Uiso 1 1 calc R
C3 C 0.7332(2) 0.1291(4) 0.5308(3) 0.0160(11) Uani 1 1 d .
H3 H 0.7724 0.0810 0.5366 0.019 Uiso 1 1 calc R
C12 C 0.2813(2) 0.3132(4) 0.4116(3) 0.0154(10) Uani 1 1 d .
C9 C 0.5687(2) 0.8308(4) 0.4428(3) 0.0158(10) Uani 1 1 d .
C4 C 0.7249(2) 0.1599(4) 0.5889(3) 0.0147(10) Uani 1 1 d .
C38 C 0.3845(3) 0.6086(4) 0.3481(3) 0.0189(11) Uani 1 1 d .
H38A H 0.4089 0.6765 0.3747 0.023 Uiso 1 1 calc R
H38B H 0.3516 0.5784 0.3672 0.023 Uiso 1 1 calc R
C40 C 0.4536(2) 0.1832(4) 0.3629(2) 0.0166(11) Uani 1 1 d .
H40A H 0.4167 0.1775 0.3810 0.020 Uiso 1 1 calc R
H40B H 0.4953 0.1420 0.3935 0.020 Uiso 1 1 calc R
C6 C 0.6302(3) 0.9121(4) 0.6281(3) 0.0229(12) Uani 1 1 d .
H6A H 0.5964 0.9147 0.6494 0.034 Uiso 1 1 calc GR
H6B H 0.6371 0.9907 0.6143 0.034 Uiso 1 1 calc GR
H6C H 0.6748 0.8817 0.6592 0.034 Uiso 1 1 calc GR
C28 C 0.4611(3) 0.6556(4) 0.6931(3) 0.0229(12) Uani 1 1 d .
H28A H 0.4254 0.7157 0.6858 0.034 Uiso 1 1 calc GR
H28B H 0.5072 0.6881 0.7191 0.034 Uiso 1 1 calc GR
H28C H 0.4515 0.5901 0.7169 0.034 Uiso 1 1 calc GR
C15 C 0.2844(2) 0.2862(5) 0.5872(3) 0.0222(12) Uani 1 1 d .
H15A H 0.3134 0.2272 0.6175 0.033 Uiso 1 1 calc GR
H15B H 0.2366 0.2567 0.5657 0.033 Uiso 1 1 calc GR
H15C H 0.2839 0.3571 0.6119 0.033 Uiso 1 1 calc GR
C41 C 0.4284(3) 0.1223(4) 0.2960(3) 0.0229(12) Uani 1 1 d .
H41A H 0.3882 0.1643 0.2649 0.034 Uiso 1 1 calc GR
H41B H 0.4146 0.0423 0.3008 0.034 Uiso 1 1 calc GR
H41C H 0.4661 0.1212 0.2795 0.034 Uiso 1 1 calc GR
C39 C 0.3428(3) 0.6485(4) 0.2766(3) 0.0292(14) Uani 1 1 d .
H39A H 0.3149 0.5834 0.2511 0.044 Uiso 1 1 calc GR
H39B H 0.3752 0.6746 0.2565 0.044 Uiso 1 1 calc GR
H39C H 0.3118 0.7128 0.2767 0.044 Uiso 1 1 calc GR
C10 C 0.5635(3) 0.9104(4) 0.3863(3) 0.0219(12) Uani 1 1 d .
H10A H 0.5929 0.8802 0.3639 0.033 Uiso 1 1 calc GR
H10B H 0.5795 0.9885 0.4033 0.033 Uiso 1 1 calc GR
H10C H 0.5149 0.9142 0.3551 0.033 Uiso 1 1 calc GR
C27 C 0.4601(3) 0.6133(4) 0.6266(3) 0.0173(11) Uani 1 1 d .
H27A H 0.4690 0.6799 0.6024 0.021 Uiso 1 1 calc R
H27B H 0.4132 0.5821 0.6001 0.021 Uiso 1 1 calc R
C13 C 0.2691(2) 0.2973(4) 0.4699(3) 0.0171(11) Uani 1 1 d .
H13 H 0.2235 0.2716 0.4637 0.021 Uiso 1 1 calc R
C11 C 0.2203(2) 0.2891(4) 0.3456(3) 0.0229(12) Uani 1 1 d .
H11A H 0.2064 0.3617 0.3206 0.034 Uiso 1 1 calc GR
H11B H 0.1806 0.2575 0.3541 0.034 Uiso 1 1 calc GR
H11C H 0.2351 0.2326 0.3200 0.034 Uiso 1 1 calc GR
C26 C 0.5375(3) 0.1350(4) 0.7059(3) 0.0238(12) Uani 1 1 d .
H26A H 0.5221 0.0537 0.7004 0.036 Uiso 1 1 calc GR
H26B H 0.5099 0.1794 0.7255 0.036 Uiso 1 1 calc GR
H26C H 0.5870 0.1388 0.7349 0.036 Uiso 1 1 calc GR
C1 C 0.7171(3) 0.1143(4) 0.4125(3) 0.0233(12) Uani 1 1 d .
H1A H 0.6786 0.0759 0.3772 0.035 Uiso 1 1 calc GR
H1B H 0.7551 0.0585 0.4325 0.035 Uiso 1 1 calc GR
H1C H 0.7342 0.1797 0.3941 0.035 Uiso 1 1 calc GR
C43 C 0.6435(3) 0.5027(5) 0.3147(3) 0.0240(12) Uani 1 1 d .
H43A H 0.6326 0.4275 0.2920 0.036 Uiso 1 1 calc GR
H43B H 0.6924 0.5225 0.3243 0.036 Uiso 1 1 calc GR
H43C H 0.6132 0.5629 0.2865 0.036 Uiso 1 1 calc GR
C24 C 0.7574(2) 0.5244(4) 0.7228(3) 0.0218(11) Uani 1 1 d .
H24A H 0.8021 0.5493 0.7215 0.033 Uiso 1 1 calc GR
H24B H 0.7642 0.4529 0.7488 0.033 Uiso 1 1 calc GR
H24C H 0.7393 0.5857 0.7430 0.033 Uiso 1 1 calc GR

loop_
_atom_site_aniso_label
_atom_site_aniso_U_11
_atom_site_aniso_U_22
_atom_site_aniso_U_33
_atom_site_aniso_U_23
_atom_site_aniso_U_13
_atom_site_aniso_U_12
Fe3 0.0102(3) 0.0202(3) 0.0137(4) 0.0005(3) 0.0032(3) -0.0016(3)
Fe1 0.0143(3) 0.0175(3) 0.0142(4) 0.0016(3) 0.0050(3) 0.0052(3)
Fe2 0.0225(4) 0.0113(3) 0.0140(4) -0.0002(3) 0.0056(3) -0.0031(3)
F2 0.0295(16) 0.0170(13) 0.0177(16) 0.0024(13) 0.0070(13) 0.0057(13)
F1 0.0140(13) 0.0293(15) 0.0158(15) 0.0024(13) 0.0037(12) 0.0034(11)
F3 0.0232(15) 0.0202(14) 0.0183(17) -0.0021(13) 0.0074(13) -0.0081(12)
N5 0.014(2) 0.0152(19) 0.015(2) 0.0005(17) 0.0039(17) -0.0014(16)
N2 0.0121(19) 0.0147(18) 0.012(2) -0.0002(16) 0.0027(17) 0.0000(16)
N1 0.013(2) 0.0115(18) 0.015(2) 0.0000(16) 0.0054(17) -0.0011(15)
N4 0.018(2) 0.0139(19) 0.016(2) 0.0001(17) 0.0070(18) -0.0003(16)
N3 0.015(2) 0.0141(19) 0.014(2) 0.0015(16) 0.0065(17) 0.0015(16)
N6 0.012(2) 0.0162(19) 0.013(2) 0.0002(17) 0.0017(17) 0.0008(16)
C16 0.011(2) 0.014(2) 0.017(3) -0.001(2) 0.004(2) 0.0024(19)
C32 0.016(2) 0.017(2) 0.006(2) 0.001(2) 0.003(2) 0.000(2)
C31 0.020(2) 0.014(2) 0.011(3) 0.000(2) 0.006(2) -0.001(2)
C36 0.019(2) 0.020(3) 0.009(3) -0.001(2) 0.003(2) -0.005(2)
C29 0.016(2) 0.015(2) 0.016(3) -0.002(2) 0.003(2) -0.001(2)
C30 0.017(2) 0.018(2) 0.010(3) -0.001(2) 0.008(2) 0.0010(19)
C19 0.017(2) 0.018(2) 0.006(2) -0.003(2) 0.001(2) -0.003(2)
C18 0.012(2) 0.019(2) 0.007(2) -0.0009(19) 0.0017(19) -0.001(2)
C17 0.014(2) 0.015(2) 0.010(2) 0.000(2) 0.002(2) 0.000(2)
C21 0.014(2) 0.018(2) 0.009(2) -0.002(2) 0.004(2) -0.002(2)
C35 0.018(2) 0.019(2) 0.006(2) 0.002(2) 0.002(2) 0.002(2)
C33 0.019(2) 0.016(2) 0.007(2) -0.0017(19) 0.001(2) 0.000(2)
C34 0.015(3) 0.022(3) 0.010(3) 0.002(2) 0.003(2) -0.003(2)
C44 0.017(3) 0.020(2) 0.010(2) -0.001(2) 0.002(2) -0.003(2)
C45 0.022(3) 0.015(2) 0.017(3) 0.003(2) 0.008(2) 0.000(2)
C20 0.016(2) 0.020(2) 0.004(2) -0.004(2) 0.0018(19) 0.002(2)
C25 0.016(2) 0.016(2) 0.014(3) 0.001(2) 0.004(2) -0.0013(19)
C2 0.017(2) 0.015(2) 0.024(3) -0.007(2) 0.012(2) -0.005(2)
C37 0.019(2) 0.017(2) 0.007(2) 0.0006(19) 0.006(2) -0.006(2)
C14 0.012(2) 0.014(2) 0.022(3) 0.002(2) 0.008(2) 0.0006(19)
C7 0.011(2) 0.012(2) 0.025(3) -0.006(2) 0.005(2) -0.0008(18)
C42 0.019(2) 0.018(2) 0.018(3) -0.001(2) 0.009(2) -0.003(2)
C22 0.020(2) 0.015(2) 0.004(2) 0.0011(19) 0.005(2) 0.0006(19)
C23 0.015(2) 0.020(2) 0.020(3) 0.001(2) 0.010(2) -0.0008(19)
C5 0.016(2) 0.025(3) 0.019(3) 0.000(2) 0.002(2) 0.008(2)
C8 0.020(3) 0.011(2) 0.025(3) 0.001(2) 0.009(2) 0.001(2)
C3 0.010(2) 0.016(2) 0.022(3) -0.004(2) 0.005(2) 0.0015(19)
C12 0.010(2) 0.015(2) 0.016(3) -0.002(2) 0.000(2) 0.0007(18)
C9 0.013(2) 0.015(2) 0.019(3) 0.002(2) 0.004(2) -0.0002(19)
C4 0.011(2) 0.011(2) 0.020(3) -0.002(2) 0.003(2) -0.0016(18)
C38 0.019(3) 0.018(2) 0.016(3) 0.002(2) 0.003(2) 0.000(2)
C40 0.017(2) 0.016(2) 0.015(3) 0.000(2) 0.005(2) -0.0015(19)
C6 0.027(3) 0.017(2) 0.025(3) -0.008(2) 0.009(2) -0.007(2)
C28 0.022(3) 0.025(3) 0.020(3) -0.007(2) 0.007(2) 0.001(2)
C15 0.019(3) 0.031(3) 0.017(3) 0.000(2) 0.007(2) -0.006(2)
C41 0.026(3) 0.015(2) 0.022(3) 0.000(2) 0.004(2) -0.002(2)
C39 0.030(3) 0.020(2) 0.025(3) 0.002(2) -0.003(3) 0.003(2)
C10 0.028(3) 0.014(2) 0.025(3) -0.001(2) 0.011(2) -0.002(2)
C27 0.018(3) 0.019(2) 0.015(3) -0.001(2) 0.005(2) 0.002(2)
C13 0.009(2) 0.021(2) 0.022(3) 0.003(2) 0.006(2) -0.0010(19)
C11 0.015(2) 0.029(3) 0.021(3) -0.002(2) 0.002(2) -0.005(2)
C26 0.023(3) 0.023(3) 0.023(3) 0.004(2) 0.007(2) 0.000(2)
C1 0.025(3) 0.026(3) 0.021(3) 0.000(2) 0.011(2) 0.002(2)
C43 0.025(3) 0.027(3) 0.023(3) -0.001(2) 0.012(2) -0.006(2)
C24 0.014(2) 0.025(2) 0.023(3) 0.000(2) 0.004(2) -0.003(2)

loop_
_atom_type_symbol
_atom_type_description
_atom_type_scat_dispersion_real
_atom_type_scat_dispersion_imag
_atom_type_scat_source
C C 0.0033 0.0016 'International Tables Vol C Tables 4.2.6.8 and 6.1.1.4'
H H 0.0000 0.0000 'International Tables Vol C Tables 4.2.6.8 and 6.1.1.4'
F F 0.0171 0.0103 'International Tables Vol C Tables 4.2.6.8 and 6.1.1.4'
Fe Fe 0.3463 0.8444 'International Tables Vol C Tables 4.2.6.8 and 6.1.1.4'
N N 0.0061 0.0033 'International Tables Vol C Tables 4.2.6.8 and 6.1.1.4'

loop_
_geom_angle_atom_site_label_1
_geom_angle_atom_site_label_2
_geom_angle_atom_site_label_3
_geom_angle
F1 Fe3 N5 112.80(15)
F1 Fe3 N6 114.27(14)
F3 Fe3 F1 101.68(11)
F3 Fe3 N5 114.62(14)
F3 Fe3 N6 117.34(15)
N6 Fe3 N5 96.82(16)
F2 Fe1 N2 113.17(14)
F2 Fe1 N1 111.56(15)
F1 Fe1 F2 99.28(12)
F1 Fe1 N2 117.51(15)
F1 Fe1 N1 119.40(14)
N2 Fe1 N1 96.70(16)
F2 Fe2 F3 99.54(12)
F2 Fe2 N4 116.15(16)
F2 Fe2 N3 116.06(14)
F3 Fe2 N4 116.03(14)
F3 Fe2 N3 113.47(15)
N3 Fe2 N4 96.63(15)
Fe2 F2 Fe1 141.64(17)
Fe1 F1 Fe3 139.05(16)
Fe3 F3 Fe2 138.81(15)
C44 N5 Fe3 119.5(3)
C12 N5 Fe3 121.0(4)
C12 N5 C44 119.5(4)
C16 N2 Fe1 118.4(3)
C4 N2 Fe1 122.6(4)
C4 N2 C16 118.9(4)
C31 N1 Fe1 117.8(3)
C2 N1 Fe1 123.2(3)
C2 N1 C31 118.9(4)
C45 N4 Fe2 118.3(3)
C9 N4 Fe2 122.9(4)
C9 N4 C45 118.8(4)
C29 N3 Fe2 118.8(3)
C7 N3 Fe2 122.6(4)
C7 N3 C29 118.6(4)
C30 N6 Fe3 117.5(3)
C14 N6 Fe3 123.6(3)
C14 N6 C30 118.8(4)
N2 C16 H16A 109.4
N2 C16 H16B 109.4
N2 C16 C17 111.0(4)
H16A C16 H16B 108.0
C17 C16 H16A 109.4
C17 C16 H16B 109.4
C33 C32 C31 120.1(4)
C33 C32 C37 120.1(4)
C37 C32 C31 119.8(4)
N1 C31 C32 110.9(4)
N1 C31 H31A 109.5
N1 C31 H31B 109.5
C32 C31 H31A 109.5
C32 C31 H31B 109.5
H31A C31 H31B 108.1
C35 C36 C45 119.9(4)
C37 C36 C35 119.6(4)
C37 C36 C45 120.4(4)
N3 C29 H29A 109.5
N3 C29 H29B 109.5
N3 C29 C19 110.7(4)
H29A C29 H29B 108.1
C19 C29 H29A 109.5
C19 C29 H29B 109.5
N6 C30 H30A 109.6
N6 C30 H30B 109.6
N6 C30 C21 110.4(4)
H30A C30 H30B 108.1
C21 C30 H30A 109.6
C21 C30 H30B 109.6
C18 C19 C29 119.4(4)
C18 C19 C20 120.5(4)
C20 C19 C29 120.1(4)
C19 C18 C17 120.0(4)
C19 C18 C23 119.9(4)
C17 C18 C23 120.1(4)
C18 C17 C16 119.6(4)
C22 C17 C16 120.7(4)
C22 C17 C18 119.6(4)
C20 C21 C30 120.6(4)
C20 C21 C22 119.6(4)
C22 C21 C30 119.7(4)
C36 C35 C38 119.6(4)
C34 C35 C36 119.4(4)
C34 C35 C38 120.9(4)
C32 C33 C34 119.4(4)
C32 C33 C40 120.4(4)
C34 C33 C40 120.1(4)
C35 C34 C33 120.9(4)
C35 C34 C44 119.6(4)
C33 C34 C44 119.5(4)
N5 C44 C34 111.2(4)
N5 C44 H44A 109.4
N5 C44 H44B 109.4
C34 C44 H44A 109.4
C34 C44 H44B 109.4
H44A C44 H44B 108.0
N4 C45 C36 110.4(4)
N4 C45 H45A 109.6
N4 C45 H45B 109.6
C36 C45 H45A 109.6
C36 C45 H45B 109.6
H45A C45 H45B 108.1
C19 C20 C27 119.7(4)
C21 C20 C19 120.1(4)
C21 C20 C27 120.2(4)
H25A C25 H25B 107.8
C22 C25 H25A 109.0
C22 C25 H25B 109.0
C22 C25 C26 113.1(4)
C26 C25 H25A 109.0
C26 C25 H25B 109.0
N1 C2 C3 122.7(5)
N1 C2 C1 120.5(5)
C3 C2 C1 116.8(4)
C32 C37 C42 119.5(4)
C36 C37 C32 120.5(4)
C36 C37 C42 120.0(4)
N6 C14 C15 120.4(4)
N6 C14 C13 123.1(5)
C13 C14 C15 116.5(4)
N3 C7 C8 124.1(4)
N3 C7 C6 118.6(5)
C8 C7 C6 117.4(4)
C37 C42 H42A 109.1
C37 C42 H42B 109.1
C37 C42 C43 112.7(4)
H42A C42 H42B 107.8
C43 C42 H42A 109.1
C43 C42 H42B 109.1
C17 C22 C21 120.1(4)
C17 C22 C25 120.8(4)
C21 C22 C25 119.0(4)
C18 C23 H23A 108.8
C18 C23 H23B 108.8
H23A C23 H23B 107.7
C24 C23 C18 113.7(4)
C24 C23 H23A 108.8
C24 C23 H23B 108.8
H5A C5 H5B 109.5
H5A C5 H5C 109.5
H5B C5 H5C 109.5
C4 C5 H5A 109.5
C4 C5 H5B 109.5
C4 C5 H5C 109.5
C7 C8 H8 114.9
C7 C8 C9 130.2(4)
C9 C8 H8 114.9
C2 C3 H3 114.9
C4 C3 C2 130.3(4)
C4 C3 H3 114.9
N5 C12 C13 125.4(4)
N5 C12 C11 116.9(5)
C13 C12 C11 117.7(4)
N4 C9 C8 123.6(5)
N4 C9 C10 120.0(5)
C8 C9 C10 116.5(4)
N2 C4 C5 118.5(5)
N2 C4 C3 124.3(4)
C3 C4 C5 117.2(4)
C35 C38 H38A 109.1
C35 C38 H38B 109.1
C35 C38 C39 112.7(5)
H38A C38 H38B 107.8
C39 C38 H38A 109.1
C39 C38 H38B 109.1
C33 C40 H40A 108.8
C33 C40 H40B 108.8
C33 C40 C41 113.7(4)
H40A C40 H40B 107.7
C41 C40 H40A 108.8
C41 C40 H40B 108.8
C7 C6 H6A 109.5
C7 C6 H6B 109.5
C7 C6 H6C 109.5
H6A C6 H6B 109.5
H6A C6 H6C 109.5
H6B C6 H6C 109.5
H28A C28 H28B 109.5
H28A C28 H28C 109.5
H28B C28 H28C 109.5
C27 C28 H28A 109.5
C27 C28 H28B 109.5
C27 C28 H28C 109.5
C14 C15 H15A 109.5
C14 C15 H15B 109.5
C14 C15 H15C 109.5
H15A C15 H15B 109.5
H15A C15 H15C 109.5
H15B C15 H15C 109.5
C40 C41 H41A 109.5
C40 C41 H41B 109.5
C40 C41 H41C 109.5
H41A C41 H41B 109.5
H41A C41 H41C 109.5
H41B C41 H41C 109.5
C38 C39 H39A 109.5
C38 C39 H39B 109.5
C38 C39 H39C 109.5
H39A C39 H39B 109.5
H39A C39 H39C 109.5
H39B C39 H39C 109.5
C9 C10 H10A 109.5
C9 C10 H10B 109.5
C9 C10 H10C 109.5
H10A C10 H10B 109.5
H10A C10 H10C 109.5
H10B C10 H10C 109.5
C20 C27 H27A 109.2
C20 C27 H27B 109.2
C28 C27 C20 112.0(4)
C28 C27 H27A 109.2
C28 C27 H27B 109.2
H27A C27 H27B 107.9
C14 C13 C12 130.0(4)
C14 C13 H13 115.0
C12 C13 H13 115.0
C12 C11 H11A 109.5
C12 C11 H11B 109.5
C12 C11 H11C 109.5
H11A C11 H11B 109.5
H11A C11 H11C 109.5
H11B C11 H11C 109.5
C25 C26 H26A 109.5
C25 C26 H26B 109.5
C25 C26 H26C 109.5
H26A C26 H26B 109.5
H26A C26 H26C 109.5
H26B C26 H26C 109.5
C2 C1 H1A 109.5
C2 C1 H1B 109.5
C2 C1 H1C 109.5
H1A C1 H1B 109.5
H1A C1 H1C 109.5
H1B C1 H1C 109.5
C42 C43 H43A 109.5
C42 C43 H43B 109.5
C42 C43 H43C 109.5
H43A C43 H43B 109.5
H43A C43 H43C 109.5
H43B C43 H43C 109.5
C23 C24 H24A 109.5
C23 C24 H24B 109.5
C23 C24 H24C 109.5
H24A C24 H24B 109.5
H24A C24 H24C 109.5
H24B C24 H24C 109.5

loop_
_geom_bond_atom_site_label_1
_geom_bond_atom_site_label_2
_geom_bond_distance
Fe3 F1 1.961(3)
Fe3 F3 1.943(3)
Fe3 N5 1.990(4)
Fe3 N6 1.987(4)
Fe1 F2 1.967(3)
Fe1 F1 1.945(3)
Fe1 N2 1.984(4)
Fe1 N1 1.986(4)
Fe2 F2 1.940(3)
Fe2 F3 1.963(3)
Fe2 N4 1.988(4)
Fe2 N3 1.984(4)
N5 C44 1.460(7)
N5 C12 1.344(6)
N2 C16 1.482(6)
N2 C4 1.341(6)
N1 C31 1.471(6)
N1 C2 1.344(6)
N4 C45 1.480(6)
N4 C9 1.336(6)
N3 C29 1.477(6)
N3 C7 1.340(6)
N6 C30 1.494(6)
N6 C14 1.332(6)
C16 H16A 0.9900
C16 H16B 0.9900
C16 C17 1.521(7)
C32 C31 1.531(7)
C32 C33 1.397(7)
C32 C37 1.402(6)
C31 H31A 0.9900
C31 H31B 0.9900
C36 C35 1.415(7)
C36 C45 1.526(6)
C36 C37 1.397(7)
C29 H29A 0.9900
C29 H29B 0.9900
C29 C19 1.536(6)
C30 H30A 0.9900
C30 H30B 0.9900
C30 C21 1.534(7)
C19 C18 1.386(7)
C19 C20 1.404(7)
C18 C17 1.415(6)
C18 C23 1.528(6)
C17 C22 1.399(7)
C21 C20 1.399(7)
C21 C22 1.415(7)
C35 C34 1.394(7)
C35 C38 1.524(7)
C33 C34 1.406(7)
C33 C40 1.519(6)
C34 C44 1.539(7)
C44 H44A 0.9900
C44 H44B 0.9900
C45 H45A 0.9900
C45 H45B 0.9900
C20 C27 1.532(7)
C25 H25A 0.9900
C25 H25B 0.9900
C25 C22 1.526(6)
C25 C26 1.536(7)
C2 C3 1.430(7)
C2 C1 1.501(7)
C37 C42 1.527(7)
C14 C15 1.510(7)
C14 C13 1.399(7)
C7 C8 1.401(7)
C7 C6 1.537(7)
C42 H42A 0.9900
C42 H42B 0.9900
C42 C43 1.531(7)
C23 H23A 0.9900
C23 H23B 0.9900
C23 C24 1.524(7)
C5 H5A 0.9800
C5 H5B 0.9800
C5 H5C 0.9800
C5 C4 1.508(6)
C8 H8 0.9500
C8 C9 1.413(7)
C3 H3 0.9500
C3 C4 1.396(7)
C12 C13 1.408(7)
C12 C11 1.543(6)
C9 C10 1.512(7)
C38 H38A 0.9900
C38 H38B 0.9900
C38 C39 1.546(7)
C40 H40A 0.9900
C40 H40B 0.9900
C40 C41 1.528(7)
C6 H6A 0.9800
C6 H6B 0.9800
C6 H6C 0.9800
C28 H28A 0.9800
C28 H28B 0.9800
C28 H28C 0.9800
C28 C27 1.530(7)
C15 H15A 0.9800
C15 H15B 0.9800
C15 H15C 0.9800
C41 H41A 0.9800
C41 H41B 0.9800
C41 H41C 0.9800
C39 H39A 0.9800
C39 H39B 0.9800
C39 H39C 0.9800
C10 H10A 0.9800
C10 H10B 0.9800
C10 H10C 0.9800
C27 H27A 0.9900
C27 H27B 0.9900
C13 H13 0.9500
C11 H11A 0.9800
C11 H11B 0.9800
C11 H11C 0.9800
C26 H26A 0.9800
C26 H26B 0.9800
C26 H26C 0.9800
C1 H1A 0.9800
C1 H1B 0.9800
C1 H1C 0.9800
C43 H43A 0.9800
C43 H43B 0.9800
C43 H43C 0.9800
C24 H24A 0.9800
C24 H24B 0.9800
C24 H24C 0.9800
